data_4065866
loop_
_publ_author_name
'Christiansen, Andrea'
'Selent, Detlef'
'Spannenberg, Anke'
'Baumann, Wolfgang'
'Franke, Robert'
'B\"orner, Armin'

_publ_section_title
;
 Reaction of Secondary Phosphine Oxides with Rhodium(I)
;
_journal_issue 14
_journal_name_full Organometallics
_journal_page_first 3139
_journal_paper_doi 10.1021/om100171p
_journal_volume 29
_journal_year 2010
_chemical_formula_sum 'C50 H47 O4 P4 Rh'
_chemical_formula_weight 938.67
_chemical_name_systematic
; 
 ? 
;
_space_group_IT_number 2
_symmetry_cell_setting triclinic
_symmetry_space_group_name_Hall '-P 1'
_symmetry_space_group_name_H-M 'P -1'
_atom_sites_solution_hydrogens geom
_atom_sites_solution_primary direct
_atom_sites_solution_secondary difmap
_audit_creation_method SHELXL-97
_cell_angle_alpha 106.88(3)
_cell_angle_beta 91.35(3)
_cell_angle_gamma 111.89(3)
_cell_formula_units_Z 2
_cell_length_a 10.924(2)
_cell_length_b 11.766(2)
_cell_length_c 19.580(4)
_cell_measurement_reflns_used 2000
_cell_measurement_temperature 200(2)
_cell_volume 2209.8(10)
_computing_cell_refinement STOE-CELL
_computing_data_collection STOE-EXPOSE
_computing_data_reduction STOE-INTEGRATE
_computing_molecular_graphics 'XP in SHELXTL'
_computing_publication_material 'SHELXTL (Sheldrick, 2008)'
_computing_structure_refinement 'SHELXL-97 (Sheldrick, 2008)'
_computing_structure_solution 'SHELXS-97 (Sheldrick, 2008)'
_diffrn_ambient_temperature 200(2)
_diffrn_measured_fraction_theta_full 0.927
_diffrn_measured_fraction_theta_max 0.927
_diffrn_measurement_device_type 'STOE IPDS I'
_diffrn_measurement_method 'rotation method'
_diffrn_radiation_monochromator graphite
_diffrn_radiation_source 'fine-focus sealed tube'
_diffrn_radiation_type MoK\a
_diffrn_radiation_wavelength 0.71073
_diffrn_reflns_av_R_equivalents 0.0000
_diffrn_reflns_av_sigmaI/netI 0.0601
_diffrn_reflns_limit_h_max 13
_diffrn_reflns_limit_h_min -13
_diffrn_reflns_limit_k_max 13
_diffrn_reflns_limit_k_min -14
_diffrn_reflns_limit_l_max 24
_diffrn_reflns_limit_l_min 0
_diffrn_reflns_number 8069
_diffrn_reflns_theta_full 26.00
_diffrn_reflns_theta_max 26.00
_diffrn_reflns_theta_min 2.03
_exptl_absorpt_coefficient_mu 0.576
_exptl_absorpt_correction_type none
_exptl_crystal_colour orange
_exptl_crystal_density_diffrn 1.411
_exptl_crystal_density_method 'not measured'
_exptl_crystal_description prism
_exptl_crystal_F_000 968
_exptl_crystal_size_max 0.5
_exptl_crystal_size_mid 0.4
_exptl_crystal_size_min 0.3
_refine_diff_density_max 0.418
_refine_diff_density_min -0.483
_refine_diff_density_rms 0.062
_refine_ls_extinction_method none
_refine_ls_goodness_of_fit_ref 0.886
_refine_ls_hydrogen_treatment mixed
_refine_ls_matrix_type full
_refine_ls_number_parameters 536
_refine_ls_number_reflns 8069
_refine_ls_number_restraints 0
_refine_ls_restrained_S_all 0.886
_refine_ls_R_factor_all 0.0436
_refine_ls_R_factor_gt 0.0272
_refine_ls_shift/su_max 0.000
_refine_ls_shift/su_mean 0.000
_refine_ls_structure_factor_coef Fsqd
_refine_ls_weighting_details 'calc w=1/[\s^2^(Fo^2^)+(0.0229P)^2^+0.0000P] where P=(Fo^2^+2Fc^2^)/3'
_refine_ls_weighting_scheme calc
_refine_ls_wR_factor_gt 0.0522
_refine_ls_wR_factor_ref 0.0551
_reflns_number_gt 6156
_reflns_number_total 8069
_reflns_threshold_expression >2sigma(I)
_cod_data_source_file om100171p_si_001.cif
_cod_data_source_block 14
_cod_original_cell_volume 2209.8(8)
_cod_original_sg_symbol_H-M P-1
_cod_database_code 4065866

loop_
_symmetry_equiv_pos_as_xyz
'x, y, z'
'-x, -y, -z'

loop_
_atom_site_label
_atom_site_type_symbol
_atom_site_fract_x
_atom_site_fract_y
_atom_site_fract_z
_atom_site_U_iso_or_equiv
_atom_site_adp_type
_atom_site_occupancy
_atom_site_symmetry_multiplicity
_atom_site_calc_flag
_atom_site_refinement_flags
C1 C 0.3230(2) 0.7691(2) 0.34083(12) 0.0201(5) Uani 1 1 d .
C2 C 0.4278(2) 0.8536(2) 0.39626(12) 0.0264(6) Uani 1 1 d .
H2A H 0.4482 0.8254 0.4342 0.032 Uiso 1 1 calc R
C3 C 0.5027(3) 0.9786(3) 0.39651(14) 0.0334(6) Uani 1 1 d .
H3A H 0.5740 1.0349 0.4346 0.040 Uiso 1 1 calc R
C4 C 0.4748(3) 1.0218(3) 0.34223(14) 0.0329(6) Uani 1 1 d .
H4A H 0.5261 1.1076 0.3430 0.040 Uiso 1 1 calc R
C5 C 0.3715(3) 0.9394(3) 0.28657(14) 0.0318(6) Uani 1 1 d .
H5A H 0.3512 0.9687 0.2491 0.038 Uiso 1 1 calc R
C6 C 0.2977(2) 0.8138(2) 0.28550(13) 0.0264(6) Uani 1 1 d .
H6A H 0.2285 0.7571 0.2464 0.032 Uiso 1 1 calc R
C7 C 0.2152(2) 0.5979(2) 0.42408(12) 0.0221(5) Uani 1 1 d .
C8 C 0.2082(2) 0.4886(3) 0.44029(14) 0.0298(6) Uani 1 1 d .
H8A H 0.2126 0.4176 0.4034 0.036 Uiso 1 1 calc R
C9 C 0.1950(3) 0.4811(3) 0.50928(15) 0.0393(7) Uani 1 1 d .
H9A H 0.1914 0.4059 0.5197 0.047 Uiso 1 1 calc R
C10 C 0.1872(3) 0.5839(3) 0.56292(15) 0.0462(8) Uani 1 1 d .
H10A H 0.1798 0.5800 0.6105 0.055 Uiso 1 1 calc R
C11 C 0.1902(3) 0.6918(3) 0.54748(14) 0.0438(8) Uani 1 1 d .
H11A H 0.1817 0.7608 0.5841 0.053 Uiso 1 1 calc R
C12 C 0.2055(3) 0.7004(3) 0.47890(12) 0.0312(6) Uani 1 1 d .
H12A H 0.2095 0.7760 0.4690 0.037 Uiso 1 1 calc R
C13 C 0.5814(2) 0.5812(2) 0.23894(12) 0.0198(5) Uani 1 1 d .
C14 C 0.6614(2) 0.5242(2) 0.20055(13) 0.0266(6) Uani 1 1 d .
H14A H 0.6894 0.4688 0.2177 0.032 Uiso 1 1 calc R
C15 C 0.7001(2) 0.5484(3) 0.13726(14) 0.0326(7) Uani 1 1 d .
H15A H 0.7544 0.5092 0.1115 0.039 Uiso 1 1 calc R
C16 C 0.6606(2) 0.6281(3) 0.11169(13) 0.0332(7) Uani 1 1 d .
H16A H 0.6854 0.6423 0.0677 0.040 Uiso 1 1 calc R
C17 C 0.5837(2) 0.6883(3) 0.15063(13) 0.0312(6) Uani 1 1 d .
H17A H 0.5588 0.7462 0.1342 0.037 Uiso 1 1 calc R
C18 C 0.5436(2) 0.6635(2) 0.21326(13) 0.0264(6) Uani 1 1 d .
H18A H 0.4897 0.7033 0.2390 0.032 Uiso 1 1 calc R
C19 C 0.5916(2) 0.6660(2) 0.39412(12) 0.0242(6) Uani 1 1 d .
C20 C 0.5547(2) 0.6535(3) 0.46003(12) 0.0278(6) Uani 1 1 d .
H20A H 0.4861 0.5754 0.4610 0.033 Uiso 1 1 calc R
C21 C 0.6161(3) 0.7528(3) 0.52416(14) 0.0372(7) Uani 1 1 d .
H21A H 0.5899 0.7427 0.5687 0.045 Uiso 1 1 calc R
C22 C 0.7154(3) 0.8666(3) 0.52315(14) 0.0447(8) Uani 1 1 d .
H22A H 0.7564 0.9357 0.5669 0.054 Uiso 1 1 calc R
C23 C 0.7553(3) 0.8801(3) 0.45875(15) 0.0475(8) Uani 1 1 d .
H23A H 0.8252 0.9577 0.4583 0.057 Uiso 1 1 calc R
C24 C 0.6931(3) 0.7798(3) 0.39413(14) 0.0358(7) Uani 1 1 d .
H24A H 0.7207 0.7897 0.3498 0.043 Uiso 1 1 calc R
C25 C 0.3367(2) 0.1829(2) 0.13167(12) 0.0193(5) Uani 1 1 d .
C26 C 0.3886(2) 0.2708(2) 0.09461(12) 0.0221(5) Uani 1 1 d .
H26A H 0.4039 0.3591 0.1169 0.026 Uiso 1 1 calc R
C27 C 0.4183(2) 0.2307(3) 0.02534(13) 0.0288(6) Uani 1 1 d .
H27A H 0.4542 0.2916 0.0006 0.035 Uiso 1 1 calc R
C28 C 0.3959(2) 0.1027(3) -0.00754(13) 0.0344(7) Uani 1 1 d .
H28A H 0.4138 0.0748 -0.0554 0.041 Uiso 1 1 calc R
C29 C 0.3475(2) 0.0153(3) 0.02920(14) 0.0330(7) Uani 1 1 d .
H29A H 0.3337 -0.0726 0.0068 0.040 Uiso 1 1 calc R
C30 C 0.3188(2) 0.0542(2) 0.09829(13) 0.0254(6) Uani 1 1 d .
H30A H 0.2868 -0.0068 0.1233 0.031 Uiso 1 1 calc R
C31 C 0.1445(2) 0.1107(2) 0.22656(12) 0.0204(5) Uani 1 1 d .
C32 C 0.0446(2) 0.0313(2) 0.16755(13) 0.0269(6) Uani 1 1 d .
H32A H 0.0573 0.0404 0.1213 0.032 Uiso 1 1 calc R
C33 C -0.0731(3) -0.0608(3) 0.17587(15) 0.0366(7) Uani 1 1 d .
H33A H -0.1405 -0.1137 0.1353 0.044 Uiso 1 1 calc R
C34 C -0.0929(3) -0.0760(3) 0.24218(16) 0.0476(8) Uani 1 1 d .
H34A H -0.1736 -0.1393 0.2476 0.057 Uiso 1 1 calc R
C35 C 0.0047(3) 0.0010(3) 0.30085(16) 0.0498(9) Uani 1 1 d .
H35A H -0.0085 -0.0096 0.3468 0.060 Uiso 1 1 calc R
C36 C 0.1223(3) 0.0940(3) 0.29334(14) 0.0337(7) Uani 1 1 d .
H36A H 0.1885 0.1471 0.3343 0.040 Uiso 1 1 calc R
C37 C 0.1212(2) 0.4958(2) 0.13407(11) 0.0204(5) Uani 1 1 d .
C38 C 0.2235(2) 0.5281(3) 0.09230(13) 0.0297(6) Uani 1 1 d .
H38A H 0.2816 0.4838 0.0854 0.036 Uiso 1 1 calc R
C39 C 0.2408(3) 0.6231(3) 0.06122(15) 0.0392(7) Uani 1 1 d .
H39A H 0.3100 0.6431 0.0327 0.047 Uiso 1 1 calc R
C40 C 0.1580(3) 0.6896(3) 0.07128(14) 0.0354(7) Uani 1 1 d .
H40A H 0.1709 0.7557 0.0502 0.042 Uiso 1 1 calc R
C41 C 0.0568(2) 0.6594(3) 0.11207(13) 0.0316(6) Uani 1 1 d .
H41A H -0.0009 0.7043 0.1187 0.038 Uiso 1 1 calc R
C42 C 0.0390(2) 0.5642(2) 0.14329(12) 0.0244(6) Uani 1 1 d .
H42A H -0.0307 0.5449 0.1716 0.029 Uiso 1 1 calc R
C43 C -0.0638(2) 0.3021(2) 0.18717(12) 0.0191(5) Uani 1 1 d .
C44 C -0.1700(2) 0.2841(2) 0.13841(12) 0.0231(5) Uani 1 1 d .
H44A H -0.1524 0.3155 0.0986 0.028 Uiso 1 1 calc R
C45 C -0.3011(2) 0.2207(2) 0.14756(13) 0.0282(6) Uani 1 1 d .
H45A H -0.3726 0.2109 0.1147 0.034 Uiso 1 1 calc R
C46 C -0.3277(2) 0.1723(3) 0.20406(13) 0.0336(7) Uani 1 1 d .
H46A H -0.4173 0.1288 0.2101 0.040 Uiso 1 1 calc R
C47 C -0.2236(2) 0.1871(3) 0.25206(13) 0.0337(7) Uani 1 1 d .
H47A H -0.2419 0.1518 0.2904 0.040 Uiso 1 1 calc R
C48 C -0.0924(2) 0.2534(2) 0.24433(12) 0.0259(6) Uani 1 1 d .
H48A H -0.0216 0.2656 0.2784 0.031 Uiso 1 1 calc R
C49 C 0.0061(3) 0.6518(3) 0.33445(14) 0.0367(7) Uani 1 1 d .
D49A H -0.0817 0.6192 0.3057 0.055 Uiso 1 1 calc R
D49B H 0.0558 0.7425 0.3382 0.055 Uiso 1 1 calc R
D49C H -0.0050 0.6450 0.3828 0.055 Uiso 1 1 calc R
C50 C 0.0394(3) 0.2035(3) 0.03779(13) 0.0358(7) Uani 1 1 d .
D50A H 0.0677 0.1394 0.0060 0.054 Uiso 1 1 calc R
D50B H 0.0470 0.2706 0.0161 0.054 Uiso 1 1 calc R
D50C H -0.0535 0.1609 0.0443 0.054 Uiso 1 1 calc R
O1 O 0.07888(15) 0.57591(16) 0.29998(8) 0.0228(4) Uani 1 1 d .
O2 O 0.57564(16) 0.43436(17) 0.32425(9) 0.0279(4) Uani 1 1 d .
O3 O 0.40274(15) 0.21970(16) 0.27251(8) 0.0239(4) Uani 1 1 d .
D3 H 0.495(3) 0.330(4) 0.3005(17) 0.071(10) Uiso 1 1 d .
O4 O 0.12314(14) 0.26135(16) 0.10666(8) 0.0213(4) Uani 1 1 d .
P1 P 0.22879(6) 0.59954(6) 0.33182(3) 0.01779(13) Uani 1 1 d .
P2 P 0.50939(5) 0.52616(6) 0.31292(3) 0.01897(14) Uani 1 1 d .
P3 P 0.30164(5) 0.23912(6) 0.22379(3) 0.01658(13) Uani 1 1 d .
P4 P 0.11075(5) 0.37224(6) 0.17522(3) 0.01666(13) Uani 1 1 d .
Rh1 Rh 0.285881(17) 0.438139(18) 0.263188(9) 0.01434(5) Uani 1 1 d .

loop_
_atom_site_aniso_label
_atom_site_aniso_U_11
_atom_site_aniso_U_22
_atom_site_aniso_U_33
_atom_site_aniso_U_23
_atom_site_aniso_U_13
_atom_site_aniso_U_12
C1 0.0233(12) 0.0163(13) 0.0205(12) 0.0042(10) 0.0049(10) 0.0090(10)
C2 0.0331(14) 0.0208(14) 0.0231(13) 0.0059(11) -0.0006(11) 0.0095(11)
C3 0.0342(15) 0.0182(15) 0.0353(15) 0.0028(12) -0.0028(12) 0.0019(11)
C4 0.0410(16) 0.0184(15) 0.0397(15) 0.0121(12) 0.0119(13) 0.0098(12)
C5 0.0422(16) 0.0284(16) 0.0318(14) 0.0178(12) 0.0066(12) 0.0154(13)
C6 0.0282(13) 0.0236(15) 0.0248(13) 0.0073(11) -0.0004(10) 0.0082(11)
C7 0.0193(12) 0.0243(15) 0.0213(12) 0.0081(11) 0.0030(10) 0.0067(10)
C8 0.0312(14) 0.0309(16) 0.0321(14) 0.0137(12) 0.0080(11) 0.0144(12)
C9 0.0459(17) 0.045(2) 0.0391(16) 0.0282(15) 0.0103(13) 0.0192(14)
C10 0.0551(19) 0.060(2) 0.0233(14) 0.0191(15) 0.0096(13) 0.0184(16)
C11 0.059(2) 0.044(2) 0.0233(14) 0.0047(14) 0.0104(13) 0.0188(15)
C12 0.0422(16) 0.0278(16) 0.0222(13) 0.0068(12) 0.0066(11) 0.0131(12)
C13 0.0107(11) 0.0194(13) 0.0215(12) 0.0039(10) -0.0005(9) -0.0005(9)
C14 0.0185(12) 0.0274(15) 0.0320(14) 0.0076(11) 0.0025(10) 0.0087(11)
C15 0.0210(13) 0.0393(18) 0.0335(15) 0.0066(13) 0.0077(11) 0.0112(12)
C16 0.0217(13) 0.0458(19) 0.0252(13) 0.0119(13) 0.0058(11) 0.0054(12)
C17 0.0250(13) 0.0383(17) 0.0340(15) 0.0201(13) 0.0045(11) 0.0101(12)
C18 0.0210(12) 0.0280(15) 0.0315(14) 0.0099(12) 0.0067(10) 0.0105(11)
C19 0.0193(12) 0.0261(15) 0.0226(12) 0.0044(11) -0.0027(10) 0.0071(10)
C20 0.0262(13) 0.0310(16) 0.0254(13) 0.0097(11) -0.0017(10) 0.0105(11)
C21 0.0417(17) 0.049(2) 0.0221(13) 0.0087(13) 0.0010(12) 0.0214(15)
C22 0.0448(17) 0.042(2) 0.0251(15) -0.0065(13) -0.0129(13) 0.0072(14)
C23 0.0366(16) 0.0371(19) 0.0406(17) 0.0029(14) -0.0061(13) -0.0079(13)
C24 0.0310(14) 0.0339(17) 0.0239(13) 0.0045(12) -0.0035(11) -0.0031(12)
C25 0.0119(11) 0.0235(14) 0.0229(12) 0.0069(10) 0.0016(9) 0.0079(9)
C26 0.0153(11) 0.0267(15) 0.0248(12) 0.0067(11) 0.0017(10) 0.0103(10)
C27 0.0202(12) 0.0420(17) 0.0281(14) 0.0161(12) 0.0051(10) 0.0126(12)
C28 0.0309(14) 0.0470(19) 0.0228(13) 0.0027(13) 0.0096(11) 0.0190(13)
C29 0.0316(14) 0.0272(16) 0.0322(14) -0.0022(12) 0.0066(11) 0.0117(12)
C30 0.0241(13) 0.0205(14) 0.0283(13) 0.0045(11) 0.0048(10) 0.0077(10)
C31 0.0211(12) 0.0171(13) 0.0235(12) 0.0075(10) 0.0046(10) 0.0074(10)
C32 0.0260(13) 0.0224(15) 0.0273(13) 0.0063(11) 0.0051(10) 0.0055(11)
C33 0.0278(14) 0.0311(17) 0.0382(16) 0.0095(13) 0.0020(12) -0.0007(12)
C34 0.0281(15) 0.045(2) 0.057(2) 0.0255(16) 0.0085(14) -0.0060(13)
C35 0.0435(18) 0.063(2) 0.0394(17) 0.0307(16) 0.0138(14) 0.0058(16)
C36 0.0287(14) 0.0383(18) 0.0288(14) 0.0145(12) 0.0027(11) 0.0049(12)
C37 0.0198(12) 0.0209(14) 0.0182(12) 0.0064(10) -0.0002(9) 0.0059(10)
C38 0.0251(13) 0.0383(17) 0.0323(14) 0.0184(13) 0.0077(11) 0.0140(12)
C39 0.0275(15) 0.049(2) 0.0453(17) 0.0294(15) 0.0090(12) 0.0090(14)
C40 0.0329(15) 0.0323(17) 0.0406(16) 0.0248(13) -0.0057(12) 0.0033(12)
C41 0.0312(14) 0.0297(16) 0.0362(15) 0.0111(13) -0.0048(12) 0.0148(12)
C42 0.0245(13) 0.0248(15) 0.0240(12) 0.0087(11) 0.0004(10) 0.0094(11)
C43 0.0183(12) 0.0180(13) 0.0191(11) 0.0022(10) 0.0021(9) 0.0081(10)
C44 0.0214(12) 0.0232(14) 0.0224(12) 0.0049(10) 0.0005(10) 0.0083(10)
C45 0.0183(12) 0.0283(15) 0.0312(14) 0.0004(12) -0.0022(10) 0.0093(11)
C46 0.0175(13) 0.0398(17) 0.0327(15) 0.0029(13) 0.0088(11) 0.0059(11)
C47 0.0285(14) 0.0436(18) 0.0264(13) 0.0121(12) 0.0109(11) 0.0105(12)
C48 0.0206(12) 0.0337(16) 0.0193(12) 0.0052(11) 0.0013(10) 0.0090(11)
C49 0.0312(14) 0.0456(19) 0.0390(15) 0.0071(14) 0.0064(12) 0.0264(13)
C50 0.0387(15) 0.0412(18) 0.0187(12) -0.0051(12) -0.0073(11) 0.0183(13)
O1 0.0216(8) 0.0234(10) 0.0230(8) 0.0033(7) -0.0004(7) 0.0119(7)
O2 0.0193(8) 0.0240(10) 0.0382(10) 0.0108(8) -0.0085(7) 0.0064(7)
O3 0.0231(9) 0.0194(10) 0.0316(9) 0.0123(8) -0.0012(7) 0.0081(7)
O4 0.0195(8) 0.0243(10) 0.0188(8) 0.0016(7) -0.0015(6) 0.0115(7)
P1 0.0199(3) 0.0168(3) 0.0164(3) 0.0045(2) 0.0017(2) 0.0077(2)
P2 0.0149(3) 0.0178(3) 0.0209(3) 0.0057(3) -0.0025(2) 0.0037(2)
P3 0.0162(3) 0.0151(3) 0.0180(3) 0.0053(2) 0.0023(2) 0.0059(2)
P4 0.0143(3) 0.0182(3) 0.0170(3) 0.0044(2) 0.0005(2) 0.0070(2)
Rh1 0.01361(9) 0.01408(10) 0.01429(9) 0.00370(7) 0.00004(6) 0.00516(7)

loop_
_atom_type_symbol
_atom_type_description
_atom_type_scat_dispersion_real
_atom_type_scat_dispersion_imag
_atom_type_scat_source
C C 0.0033 0.0016 'International Tables Vol C Tables 4.2.6.8 and 6.1.1.4'
H H 0.0000 0.0000 'International Tables Vol C Tables 4.2.6.8 and 6.1.1.4'
O O 0.0106 0.0060 'International Tables Vol C Tables 4.2.6.8 and 6.1.1.4'
P P 0.1023 0.0942 'International Tables Vol C Tables 4.2.6.8 and 6.1.1.4'
Rh Rh -1.1178 0.9187 'International Tables Vol C Tables 4.2.6.8 and 6.1.1.4'

loop_
_geom_angle_atom_site_label_1
_geom_angle_atom_site_label_2
_geom_angle_atom_site_label_3
_geom_angle
C2 C1 C6 117.9(2)
C2 C1 P1 123.63(19)
C6 C1 P1 118.21(18)
C3 C2 C1 120.6(2)
C3 C2 H2A 119.7
C1 C2 H2A 119.7
C4 C3 C2 120.8(2)
C4 C3 H3A 119.6
C2 C3 H3A 119.6
C3 C4 C5 119.5(2)
C3 C4 H4A 120.2
C5 C4 H4A 120.2
C4 C5 C6 119.9(2)
C4 C5 H5A 120.0
C6 C5 H5A 120.0
C5 C6 C1 121.3(2)
C5 C6 H6A 119.4
C1 C6 H6A 119.4
C8 C7 C12 118.4(2)
C8 C7 P1 118.84(18)
C12 C7 P1 122.7(2)
C9 C8 C7 121.3(3)
C9 C8 H8A 119.4
C7 C8 H8A 119.4
C10 C9 C8 119.5(3)
C10 C9 H9A 120.3
C8 C9 H9A 120.3
C11 C10 C9 120.2(3)
C11 C10 H10A 119.9
C9 C10 H10A 119.9
C10 C11 C12 120.4(3)
C10 C11 H11A 119.8
C12 C11 H11A 119.8
C11 C12 C7 120.2(3)
C11 C12 H12A 119.9
C7 C12 H12A 119.9
C18 C13 C14 118.8(2)
C18 C13 P2 121.83(17)
C14 C13 P2 118.7(2)
C15 C14 C13 120.1(3)
C15 C14 H14A 119.9
C13 C14 H14A 119.9
C16 C15 C14 120.7(2)
C16 C15 H15A 119.6
C14 C15 H15A 119.6
C15 C16 C17 119.6(2)
C15 C16 H16A 120.2
C17 C16 H16A 120.2
C18 C17 C16 120.0(3)
C18 C17 H17A 120.0
C16 C17 H17A 120.0
C17 C18 C13 120.8(2)
C17 C18 H18A 119.6
C13 C18 H18A 119.6
C24 C19 C20 118.4(2)
C24 C19 P2 123.84(19)
C20 C19 P2 117.62(19)
C21 C20 C19 121.2(3)
C21 C20 H20A 119.4
C19 C20 H20A 119.4
C22 C21 C20 119.7(3)
C22 C21 H21A 120.1
C20 C21 H21A 120.1
C23 C22 C21 120.1(3)
C23 C22 H22A 120.0
C21 C22 H22A 120.0
C22 C23 C24 120.1(3)
C22 C23 H23A 120.0
C24 C23 H23A 120.0
C19 C24 C23 120.5(3)
C19 C24 H24A 119.7
C23 C24 H24A 119.7
C26 C25 C30 118.4(2)
C26 C25 P3 119.75(18)
C30 C25 P3 121.81(19)
C27 C26 C25 120.7(2)
C27 C26 H26A 119.7
C25 C26 H26A 119.7
C28 C27 C26 120.1(3)
C28 C27 H27A 119.9
C26 C27 H27A 119.9
C27 C28 C29 119.8(2)
C27 C28 H28A 120.1
C29 C28 H28A 120.1
C28 C29 C30 120.6(2)
C28 C29 H29A 119.7
C30 C29 H29A 119.7
C29 C30 C25 120.4(2)
C29 C30 H30A 119.8
C25 C30 H30A 119.8
C36 C31 C32 117.9(2)
C36 C31 P3 116.89(18)
C32 C31 P3 125.14(18)
C33 C32 C31 120.6(2)
C33 C32 H32A 119.7
C31 C32 H32A 119.7
C34 C33 C32 120.5(3)
C34 C33 H33A 119.7
C32 C33 H33A 119.7
C33 C34 C35 119.6(3)
C33 C34 H34A 120.2
C35 C34 H34A 120.2
C34 C35 C36 120.4(3)
C34 C35 H35A 119.8
C36 C35 H35A 119.8
C35 C36 C31 120.9(2)
C35 C36 H36A 119.6
C31 C36 H36A 119.6
C42 C37 C38 117.5(2)
C42 C37 P4 125.18(18)
C38 C37 P4 117.28(19)
C39 C38 C37 120.9(2)
C39 C38 H38A 119.5
C37 C38 H38A 119.5
C38 C39 C40 120.4(3)
C38 C39 H39A 119.8
C40 C39 H39A 119.8
C41 C40 C39 119.7(3)
C41 C40 H40A 120.2
C39 C40 H40A 120.2
C40 C41 C42 120.1(3)
C40 C41 H41A 119.9
C42 C41 H41A 119.9
C41 C42 C37 121.4(2)
C41 C42 H42A 119.3
C37 C42 H42A 119.3
C48 C43 C44 118.4(2)
C48 C43 P4 117.87(17)
C44 C43 P4 123.43(19)
C45 C44 C43 120.6(2)
C45 C44 H44A 119.7
C43 C44 H44A 119.7
C46 C45 C44 120.2(2)
C46 C45 H45A 119.9
C44 C45 H45A 119.9
C45 C46 C47 119.9(2)
C45 C46 H46A 120.0
C47 C46 H46A 120.0
C46 C47 C48 120.2(3)
C46 C47 H47A 119.9
C48 C47 H47A 119.9
C47 C48 C43 120.6(2)
C47 C48 H48A 119.7
C43 C48 H48A 119.7
O1 C49 D49A 109.5
O1 C49 D49B 109.5
D49A C49 D49B 109.5
O1 C49 D49C 109.5
D49A C49 D49C 109.5
D49B C49 D49C 109.5
O4 C50 D50A 109.5
O4 C50 D50B 109.5
D50A C50 D50B 109.5
O4 C50 D50C 109.5
D50A C50 D50C 109.5
D50B C50 D50C 109.5
C49 O1 P1 124.23(15)
P2 O2 D3 106.2(17)
P3 O3 D3 105.6(16)
C50 O4 P4 125.71(15)
O1 P1 C7 103.55(10)
O1 P1 C1 102.20(10)
C7 P1 C1 104.72(11)
O1 P1 Rh1 109.48(7)
C7 P1 Rh1 112.95(9)
C1 P1 Rh1 122.00(8)
O2 P2 C19 99.97(11)
O2 P2 C13 105.87(11)
C19 P2 C13 104.42(11)
O2 P2 Rh1 119.23(7)
C19 P2 Rh1 126.74(8)
C13 P2 Rh1 98.18(7)
O3 P3 C31 101.34(11)
O3 P3 C25 104.92(10)
C31 P3 C25 104.10(11)
O3 P3 Rh1 115.88(8)
C31 P3 Rh1 110.24(8)
C25 P3 Rh1 118.43(9)
O4 P4 C43 103.15(10)
O4 P4 C37 100.66(10)
C43 P4 C37 105.07(11)
O4 P4 Rh1 108.30(7)
C43 P4 Rh1 123.87(8)
C37 P4 Rh1 113.00(8)
P4 Rh1 P1 91.45(4)
P4 Rh1 P3 91.93(4)
P1 Rh1 P3 158.51(2)
P4 Rh1 P2 155.74(3)
P1 Rh1 P2 97.99(4)
P3 Rh1 P2 87.41(4)

loop_
_geom_bond_atom_site_label_1
_geom_bond_atom_site_label_2
_geom_bond_distance
C1 C2 1.393(3)
C1 C6 1.397(3)
C1 P1 1.824(3)
C2 C3 1.390(4)
C2 H2A 0.9500
C3 C4 1.377(4)
C3 H3A 0.9500
C4 C5 1.383(4)
C4 H4A 0.9500
C5 C6 1.389(4)
C5 H5A 0.9500
C6 H6A 0.9500
C7 C8 1.387(4)
C7 C12 1.403(3)
C7 P1 1.821(2)
C8 C9 1.387(4)
C8 H8A 0.9500
C9 C10 1.385(4)
C9 H9A 0.9500
C10 C11 1.378(4)
C10 H10A 0.9500
C11 C12 1.385(4)
C11 H11A 0.9500
C12 H12A 0.9500
C13 C18 1.390(3)
C13 C14 1.398(3)
C13 P2 1.832(2)
C14 C15 1.391(4)
C14 H14A 0.9500
C15 C16 1.372(4)
C15 H15A 0.9500
C16 C17 1.396(4)
C16 H16A 0.9500
C17 C18 1.385(3)
C17 H17A 0.9500
C18 H18A 0.9500
C19 C24 1.383(4)
C19 C20 1.393(3)
C19 P2 1.831(3)
C20 C21 1.384(4)
C20 H20A 0.9500
C21 C22 1.379(4)
C21 H21A 0.9500
C22 C23 1.377(4)
C22 H22A 0.9500
C23 C24 1.396(4)
C23 H23A 0.9500
C24 H24A 0.9500
C25 C26 1.391(3)
C25 C30 1.399(3)
C25 P3 1.835(2)
C26 C27 1.390(3)
C26 H26A 0.9500
C27 C28 1.377(4)
C27 H27A 0.9500
C28 C29 1.377(4)
C28 H28A 0.9500
C29 C30 1.380(3)
C29 H29A 0.9500
C30 H30A 0.9500
C31 C36 1.391(3)
C31 C32 1.397(3)
C31 P3 1.831(2)
C32 C33 1.388(4)
C32 H32A 0.9500
C33 C34 1.372(4)
C33 H33A 0.9500
C34 C35 1.377(4)
C34 H34A 0.9500
C35 C36 1.387(4)
C35 H35A 0.9500
C36 H36A 0.9500
C37 C42 1.397(3)
C37 C38 1.403(3)
C37 P4 1.826(3)
C38 C39 1.378(4)
C38 H38A 0.9500
C39 C40 1.384(4)
C39 H39A 0.9500
C40 C41 1.379(4)
C40 H40A 0.9500
C41 C42 1.381(4)
C41 H41A 0.9500
C42 H42A 0.9500
C43 C48 1.391(3)
C43 C44 1.396(3)
C43 P4 1.825(2)
C44 C45 1.391(3)
C44 H44A 0.9500
C45 C46 1.375(4)
C45 H45A 0.9500
C46 C47 1.383(4)
C46 H46A 0.9500
C47 C48 1.390(3)
C47 H47A 0.9500
C48 H48A 0.9500
C49 O1 1.445(3)
C49 D49A 0.9800
C49 D49B 0.9800
C49 D49C 0.9800
C50 O4 1.436(3)
C50 D50A 0.9800
C50 D50B 0.9800
C50 D50C 0.9800
O1 P1 1.6308(16)
O2 P2 1.5666(18)
O2 D3 1.16(4)
O3 P3 1.5643(17)
O3 D3 1.26(4)
O4 P4 1.6265(16)
P1 Rh1 2.2895(9)
P2 Rh1 2.3236(11)
P3 Rh1 2.3164(9)
P4 Rh1 2.2784(11)
